data_7715142
loop_
_publ_author_name
'Sirna, Lorenzo'
'Pellegrino, Anna Lucia'
'Sciacca, Salvatore Pio'
'Lippi, Martina'
'Rossi, Patrizia'
'Bonaccorso, Carmela'
'Bengasi, Giuseppe'
'Foti, Marina'
'Malandrino, Graziella'

_publ_section_title
;
 Highly stable CsPbBr3 perovskite phases from new lead \b-diketonate glyme
 adducts
;
_journal_issue 12
_journal_name_full 'Dalton Transactions'
_journal_page_first 5360
_journal_page_last 5372
_journal_paper_doi 10.1039/D3DT03989G
_journal_volume 53
_journal_year 2024
_chemical_formula_sum 'C28 H24 F24 O12 Pb2'
_chemical_formula_weight 1422.85
_space_group_crystal_system triclinic
_space_group_IT_number 2
_space_group_name_Hall '-P 1'
_space_group_name_H-M_alt 'P -1'
_atom_sites_solution_hydrogens geom
_audit_creation_method SHELXL-2018/3
_audit_update_record
;
2024-01-05 deposited with the CCDC.	2024-02-12 downloaded from the CCDC.
;
_cell_angle_alpha 76.220(4)
_cell_angle_beta 74.385(4)
_cell_angle_gamma 85.943(5)
_cell_formula_units_Z 2
_cell_length_a 11.7684(15)
_cell_length_b 11.8880(14)
_cell_length_c 15.8291(18)
_cell_measurement_reflns_used 9905
_cell_measurement_temperature 100(2)
_cell_measurement_theta_max 27.92
_cell_measurement_theta_min 2.47
_cell_volume 2071.4(4)
_computing_cell_refinement 'Bruker SAINT'
_computing_data_collection 'Bruker APEX2'
_computing_data_reduction 'Bruker SAINT'
_computing_structure_refinement 'SHELXL-2014 (Sheldrick 2014)'
_computing_structure_solution 'SIR2004 (Burla 2005)'
_diffrn_ambient_temperature 100(2)
_diffrn_measured_fraction_theta_full 1.000
_diffrn_measured_fraction_theta_max 0.998
_diffrn_measurement_device_type 'Bruker APEX-II CCD'
_diffrn_measurement_method '\f and \w scans'
_diffrn_radiation_type MoK\a
_diffrn_radiation_wavelength 0.71073
_diffrn_reflns_av_R_equivalents 0.1244
_diffrn_reflns_av_unetI/netI 0.0613
_diffrn_reflns_Laue_measured_fraction_full 1.000
_diffrn_reflns_Laue_measured_fraction_max 0.998
_diffrn_reflns_limit_h_max 15
_diffrn_reflns_limit_h_min -15
_diffrn_reflns_limit_k_max 15
_diffrn_reflns_limit_k_min -15
_diffrn_reflns_limit_l_max 21
_diffrn_reflns_limit_l_min -21
_diffrn_reflns_number 97686
_diffrn_reflns_point_group_measured_fraction_full 1.000
_diffrn_reflns_point_group_measured_fraction_max 0.998
_diffrn_reflns_theta_full 25.000
_diffrn_reflns_theta_max 28.365
_diffrn_reflns_theta_min 1.956
_exptl_absorpt_coefficient_mu 8.281
_exptl_absorpt_correction_T_max 0.7372
_exptl_absorpt_correction_T_min 0.5817
_exptl_absorpt_correction_type analytical
_exptl_crystal_density_diffrn 2.281
_exptl_crystal_description prism
_exptl_crystal_F_000 1336
_exptl_crystal_size_max 0.04
_exptl_crystal_size_mid 0.04
_exptl_crystal_size_min 0.02
_refine_diff_density_max 1.201
_refine_diff_density_min -1.742
_refine_diff_density_rms 0.222
_refine_ls_extinction_method none
_refine_ls_goodness_of_fit_ref 1.017
_refine_ls_hydrogen_treatment constr
_refine_ls_matrix_type full
_refine_ls_number_parameters 593
_refine_ls_number_reflns 10360
_refine_ls_number_restraints 1
_refine_ls_restrained_S_all 1.017
_refine_ls_R_factor_all 0.0695
_refine_ls_R_factor_gt 0.0409
_refine_ls_shift/su_max 0.004
_refine_ls_shift/su_mean 0.000
_refine_ls_structure_factor_coef Fsqd
_refine_ls_weighting_details 'w=1/[\s^2^(Fo^2^)+(0.0252P)^2^+17.3761P] where P=(Fo^2^+2Fc^2^)/3'
_refine_ls_weighting_scheme calc
_refine_ls_wR_factor_gt 0.0812
_refine_ls_wR_factor_ref 0.0942
_reflns_Friedel_coverage 0.000
_reflns_number_gt 7712
_reflns_number_total 10360
_reflns_threshold_expression 'I > 2\s(I)'
_cod_data_source_file d3dt03989g2.cif
_cod_data_source_block Pbhfa_2-monoglyme
_cod_depositor_comments 'Adding full bibliography for 7715142.cif.'
_cod_database_code 7715142
_shelx_shelxl_version_number 2018/3
_shelx_space_group_comment
;
The symmetry employed for this shelxl refinement is uniquely defined
by the following loop, which should always be used as a source of
symmetry information in preference to the above space-group names.
They are only intended as comments.
;

loop_
_space_group_symop_operation_xyz
'x, y, z'
'-x, -y, -z'

loop_
_atom_site_label
_atom_site_type_symbol
_atom_site_fract_x
_atom_site_fract_y
_atom_site_fract_z
_atom_site_U_iso_or_equiv
_atom_site_adp_type
_atom_site_occupancy
_atom_site_site_symmetry_order
_atom_site_calc_flag
_atom_site_refinement_flags_posn
_atom_site_refinement_flags_adp
_atom_site_refinement_flags_occupancy
_atom_site_disorder_assembly
_atom_site_disorder_group
Pb1A Pb 0.04576(2) -0.09193(2) 0.60151(2) 0.01721(7) Uani 1 1 d . . . . .
O1A O 0.2111(4) -0.0275(4) 0.6351(3) 0.0235(11) Uani 1 1 d . . . . .
O2A O 0.1717(4) 0.0201(4) 0.4553(3) 0.0198(10) Uani 1 1 d . . . . .
C1A C 0.2842(6) 0.0518(6) 0.5940(5) 0.0198(14) Uani 1 1 d . . . . .
C2A C 0.3091(6) 0.1101(6) 0.5032(4) 0.0209(14) Uani 1 1 d . . . . .
H2A H 0.368058 0.168160 0.482209 0.025 Uiso 1 1 calc R U . . .
C3A C 0.2533(6) 0.0885(5) 0.4420(4) 0.0178(13) Uani 1 1 d . . . . .
C4A C 0.3576(7) 0.0810(7) 0.6514(5) 0.0277(16) Uani 1 1 d . . . . .
C5A C 0.2958(7) 0.1552(6) 0.3431(5) 0.0233(15) Uani 1 1 d . . . . .
F41A F 0.2902(13) 0.0808(16) 0.7372(7) 0.028(3) Uiso 0.50(4) 1 d . . P A 1
F42A F 0.4460(12) 0.0001(16) 0.6578(11) 0.032(4) Uiso 0.50(4) 1 d . . P A 1
F43A F 0.4113(17) 0.1816(12) 0.6184(9) 0.030(3) Uiso 0.50(4) 1 d . . P A 1
F44A F 0.3080(12) 0.0508(15) 0.7374(7) 0.027(3) Uiso 0.50(4) 1 d . . P A 2
F45A F 0.3776(15) 0.2005(11) 0.6309(8) 0.023(3) Uiso 0.50(4) 1 d . . P A 2
F46A F 0.4632(12) 0.0329(17) 0.6372(11) 0.038(4) Uiso 0.50(4) 1 d . . P A 2
F51A F 0.3288(4) 0.0826(4) 0.2890(3) 0.0308(10) Uani 1 1 d . . . . .
F52A F 0.3862(4) 0.2264(4) 0.3266(3) 0.0301(10) Uani 1 1 d . . . . .
F53A F 0.2070(4) 0.2202(4) 0.3183(3) 0.0342(11) Uani 1 1 d . . . . .
O3A O 0.0031(4) 0.1248(4) 0.5690(3) 0.0223(10) Uani 1 1 d . . . . .
O4A O -0.0277(4) -0.0279(4) 0.7469(3) 0.0233(10) Uani 1 1 d . . . . .
C6A C 0.0150(6) 0.1955(6) 0.6133(5) 0.0210(14) Uani 1 1 d . . . . .
C7A C 0.0127(7) 0.1761(6) 0.7036(5) 0.0257(16) Uani 1 1 d . . . . .
H7A H 0.028079 0.239117 0.726138 0.031 Uiso 1 1 calc R U . . .
C8A C -0.0112(6) 0.0673(6) 0.7631(4) 0.0189(13) Uani 1 1 d . . . . .
C9A C 0.0309(7) 0.3219(6) 0.5599(5) 0.0266(16) Uani 1 1 d . . . . .
C10A C -0.0193(7) 0.0606(6) 0.8634(5) 0.0258(16) Uani 1 1 d . . . . .
F9A F 0.0891(14) 0.3871(9) 0.5916(7) 0.032(3) Uiso 0.64(4) 1 d . . P B 1
F9B F 0.0869(13) 0.3305(6) 0.4731(5) 0.024(3) Uiso 0.64(4) 1 d . . P B 1
F9C F -0.0790(11) 0.3747(10) 0.5637(9) 0.041(3) Uiso 0.64(4) 1 d . . P B 1
F9D F 0.125(2) 0.3710(16) 0.5771(13) 0.033(5) Uiso 0.36(4) 1 d . . P B 2
F9E F 0.048(3) 0.3292(13) 0.4711(10) 0.031(5) Uiso 0.36(4) 1 d . . P B 2
F9F F -0.0620(18) 0.3866(16) 0.5783(14) 0.034(5) Uiso 0.36(4) 1 d . . P B 2
F10A F 0.0274(16) 0.1513(8) 0.8761(6) 0.029(3) Uiso 0.55(4) 1 d . . P C 1
F10B F -0.1284(10) 0.0489(16) 0.9116(7) 0.036(3) Uiso 0.55(4) 1 d . . P C 1
F10C F 0.0416(10) -0.0374(13) 0.8970(6) 0.026(3) Uiso 0.55(4) 1 d . . P C 1
F10D F -0.0179(19) 0.1629(10) 0.8846(8) 0.030(4) Uiso 0.45(4) 1 d . . P C 2
F10E F 0.0615(13) -0.0041(16) 0.8898(8) 0.029(3) Uiso 0.45(4) 1 d . . P C 2
F10F F -0.1283(10) 0.0134(15) 0.9156(7) 0.021(3) Uiso 0.45(4) 1 d . . P C 2
O1MA O 0.0871(5) -0.2744(4) 0.7200(3) 0.0320(13) Uani 1 1 d . . . . .
O2MA O 0.2127(6) -0.2379(5) 0.5405(4) 0.0455(17) Uani 1 1 d . . . . .
C1 C 0.0640(17) -0.2758(14) 0.8135(11) 0.030(4) Uiso 0.481(15) 1 d . . P D 1
H11 H -0.017849 -0.251603 0.835813 0.045 Uiso 0.481(15) 1 calc R U P D 1
H12 H 0.076240 -0.354370 0.847002 0.045 Uiso 0.481(15) 1 calc R U P D 1
H13 H 0.117552 -0.222445 0.821949 0.045 Uiso 0.481(15) 1 calc R U P D 1
C2 C 0.2205(16) -0.3148(16) 0.6939(12) 0.038(5) Uiso 0.481(15) 1 d . . P D 1
H21 H 0.274980 -0.252374 0.688902 0.046 Uiso 0.481(15) 1 calc R U P D 1
H22 H 0.236037 -0.384417 0.738123 0.046 Uiso 0.481(15) 1 calc R U P D 1
C4 C 0.306(2) -0.219(2) 0.4705(18) 0.063(7) Uiso 0.481(15) 1 d . . P D 1
H41 H 0.293044 -0.148788 0.427106 0.094 Uiso 0.481(15) 1 calc R U P D 1
H42 H 0.375643 -0.210019 0.490568 0.094 Uiso 0.481(15) 1 calc R U P D 1
H43 H 0.317562 -0.285305 0.441877 0.094 Uiso 0.481(15) 1 calc R U P D 1
C5 C 0.1327(16) -0.2689(14) 0.7882(11) 0.033(4) Uiso 0.519(15) 1 d . . P D 2
H51 H 0.107566 -0.196471 0.807346 0.050 Uiso 0.519(15) 1 calc R U P D 2
H52 H 0.104831 -0.334767 0.838901 0.050 Uiso 0.519(15) 1 calc R U P D 2
H53 H 0.219066 -0.271407 0.768079 0.050 Uiso 0.519(15) 1 calc R U P D 2
C6 C 0.1093(13) -0.3681(12) 0.6805(9) 0.025(3) Uiso 0.519(15) 1 d . . P D 2
H61 H 0.044764 -0.377555 0.653635 0.030 Uiso 0.519(15) 1 calc R U P D 2
H62 H 0.116252 -0.440009 0.725779 0.030 Uiso 0.519(15) 1 calc R U P D 2
C7 C 0.2755(13) -0.2282(12) 0.4452(9) 0.019(3) Uiso 0.519(15) 1 d . . P D 2
H71 H 0.255264 -0.154121 0.409209 0.029 Uiso 0.519(15) 1 calc R U P D 2
H72 H 0.360739 -0.232043 0.438758 0.029 Uiso 0.519(15) 1 calc R U P D 2
H73 H 0.252177 -0.291935 0.424055 0.029 Uiso 0.519(15) 1 calc R U P D 2
C3 C 0.2311(9) -0.3412(8) 0.6042(6) 0.047(2) Uani 1 1 d . . . . .
H31 H 0.310534 -0.373531 0.582049 0.056 Uiso 0.481(15) 1 calc R U P D 1
H32 H 0.171968 -0.399954 0.610506 0.056 Uiso 0.481(15) 1 calc R U P D 1
H33 H 0.294992 -0.329442 0.631025 0.056 Uiso 0.519(15) 1 calc R U P D 2
H34 H 0.253593 -0.406630 0.574109 0.056 Uiso 0.519(15) 1 calc R U P D 2
Pb1B Pb 0.59054(2) 0.54505(2) 0.07516(2) 0.01855(7) Uani 1 1 d . . . . .
O3B O 0.3759(4) 0.5081(4) 0.1170(3) 0.0275(11) Uani 1 1 d . . . . .
O4B O 0.5229(4) 0.4777(4) 0.2403(3) 0.0218(10) Uani 1 1 d . . . . .
C6B C 0.3000(7) 0.5161(6) 0.1884(5) 0.0262(16) Uani 1 1 d . . . . .
C7B C 0.3140(7) 0.5108(6) 0.2729(5) 0.0258(16) Uani 1 1 d . . . . .
H7B H 0.247202 0.523230 0.319223 0.031 Uiso 1 1 calc R U . . .
C8B C 0.4230(6) 0.4877(6) 0.2928(5) 0.0220(14) Uani 1 1 d . . . . .
C9B C 0.1733(7) 0.5285(7) 0.1771(6) 0.0340(18) Uani 1 1 d . . . . .
C10B C 0.4267(7) 0.4715(7) 0.3907(5) 0.0300(17) Uani 1 1 d . . . . .
F9G F 0.1280(12) 0.4214(12) 0.1888(12) 0.029(4) Uiso 0.381(18) 1 d . . P E 1
F9H F 0.1053(13) 0.5970(16) 0.2170(14) 0.039(4) Uiso 0.381(18) 1 d . . P E 1
F9I F 0.1750(12) 0.5757(15) 0.0825(9) 0.035(4) Uiso 0.381(18) 1 d . . P E 1
F9J F 0.1471(14) 0.6402(13) 0.1579(12) 0.042(4) Uiso 0.349(11) 1 d . . P E 2
F9L F 0.1534(14) 0.4896(17) 0.1162(13) 0.046(5) Uiso 0.349(11) 1 d . . P E 2
F9M F 0.0898(15) 0.4879(17) 0.2598(11) 0.053(5) Uiso 0.349(11) 1 d . . P E 2
F9N F 0.0928(15) 0.5627(19) 0.2474(14) 0.021(5) Uiso 0.270(19) 1 d . . P E 3
F9O F 0.170(2) 0.620(2) 0.1042(18) 0.048(7) Uiso 0.270(19) 1 d . . P E 3
F9P F 0.1363(17) 0.443(2) 0.1582(19) 0.027(5) Uiso 0.270(19) 1 d . . P E 3
F10G F 0.3233(9) 0.459(2) 0.4491(7) 0.036(3) Uiso 0.57(6) 1 d . . P F 1
F10H F 0.4881(17) 0.3700(8) 0.4162(8) 0.026(3) Uiso 0.57(6) 1 d . . P F 1
F10I F 0.4802(18) 0.5608(12) 0.3995(7) 0.032(3) Uiso 0.57(6) 1 d . . P F 1
F10J F 0.3194(12) 0.497(3) 0.4465(8) 0.030(5) Uiso 0.43(6) 1 d . . P F 2
F10L F 0.509(2) 0.5455(14) 0.3994(8) 0.022(4) Uiso 0.43(6) 1 d . . P F 2
F10M F 0.455(3) 0.3707(13) 0.4266(12) 0.035(4) Uiso 0.43(6) 1 d . . P F 2
O1B O 0.5278(4) 0.7131(4) 0.1286(3) 0.0235(11) Uani 1 1 d . . . . .
O2B O 0.4845(4) 0.6682(4) -0.0337(3) 0.0233(10) Uani 1 1 d . . . . .
C1B C 0.4518(6) 0.7887(6) 0.1140(5) 0.0209(14) Uani 1 1 d . . . . .
C2B C 0.3923(7) 0.8104(6) 0.0465(5) 0.0252(15) Uani 1 1 d . . . . .
H2B H 0.333179 0.869147 0.047024 0.030 Uiso 1 1 calc R U . . .
C3B C 0.4154(6) 0.7500(6) -0.0213(5) 0.0227(15) Uani 1 1 d . . . . .
C4B C 0.4227(7) 0.8691(7) 0.1801(5) 0.0294(17) Uani 1 1 d . . . . .
C5B C 0.3408(7) 0.7851(7) -0.0908(5) 0.0289(17) Uani 1 1 d . . . . .
F4G F 0.4246(14) 0.8072(12) 0.2632(8) 0.034(3) Uiso 0.48(3) 1 d . . P G 1
F4H F 0.5087(14) 0.9495(11) 0.1556(8) 0.040(4) Uiso 0.48(3) 1 d . . P G 1
F4I F 0.3251(12) 0.9267(14) 0.1819(10) 0.037(3) Uiso 0.48(3) 1 d . . P G 1
F4J F 0.3031(10) 0.8897(12) 0.2077(8) 0.029(3) Uiso 0.52(3) 1 d . . P G 2
F4L F 0.4707(15) 0.9732(12) 0.1404(9) 0.048(4) Uiso 0.52(3) 1 d . . P G 2
F4M F 0.4598(13) 0.8299(10) 0.2527(7) 0.031(3) Uiso 0.52(3) 1 d . . P G 2
F5G F 0.2917(11) 0.6965(8) -0.1031(9) 0.033(3) Uiso 0.52(2) 1 d . . P H 1
F5H F 0.4212(9) 0.8262(12) -0.1764(6) 0.031(3) Uiso 0.52(2) 1 d . . P H 1
F5I F 0.2613(11) 0.8642(10) -0.0779(7) 0.026(3) Uiso 0.52(2) 1 d . . P H 1
F5J F 0.2532(12) 0.7025(9) -0.0661(10) 0.037(4) Uiso 0.48(2) 1 d . . P H 2
F5L F 0.2891(12) 0.8897(12) -0.0905(8) 0.029(3) Uiso 0.48(2) 1 d . . P H 2
F5M F 0.4012(12) 0.7832(15) -0.1698(8) 0.041(3) Uiso 0.48(2) 1 d . . P H 2
O1MB O 0.7658(4) 0.5833(4) 0.1478(3) 0.0236(11) Uani 1 1 d . . . . .
O2MB O 0.7569(5) 0.7058(5) -0.0291(3) 0.0297(12) Uani 1 1 d . . . . .
C8 C 0.7419(8) 0.6445(8) 0.2193(5) 0.0355(19) Uani 1 1 d . . . . .
H81 H 0.672359 0.611283 0.266503 0.053 Uiso 1 1 calc R U . . .
H82 H 0.810067 0.637411 0.244708 0.053 Uiso 1 1 calc R U . . .
H83 H 0.727023 0.726513 0.195222 0.053 Uiso 1 1 calc R U . . .
C9 C 0.8674(7) 0.6281(7) 0.0760(5) 0.0320(18) Uani 1 1 d . . . . .
H91 H 0.898281 0.568162 0.041515 0.038 Uiso 1 1 calc R U . . .
H92 H 0.929887 0.645247 0.102205 0.038 Uiso 1 1 calc R U . . .
C10 C 0.8395(7) 0.7359(8) 0.0131(5) 0.036(2) Uani 1 1 d . . . . .
H101 H 0.805350 0.795750 0.046966 0.043 Uiso 1 1 calc R U . . .
H102 H 0.912264 0.767124 -0.032791 0.043 Uiso 1 1 calc R U . . .
C11 C 0.7262(8) 0.8020(9) -0.0927(6) 0.050(3) Uani 1 1 d . . . . .
H111 H 0.669459 0.777288 -0.119897 0.075 Uiso 1 1 calc R U . . .
H112 H 0.690782 0.863433 -0.061945 0.075 Uiso 1 1 calc R U . . .
H113 H 0.797279 0.831442 -0.139883 0.075 Uiso 1 1 calc R U . . .

loop_
_atom_site_aniso_label
_atom_site_aniso_U_11
_atom_site_aniso_U_22
_atom_site_aniso_U_33
_atom_site_aniso_U_23
_atom_site_aniso_U_13
_atom_site_aniso_U_12
Pb1A 0.01954(14) 0.01590(12) 0.01651(12) -0.00232(9) -0.00613(10) -0.00134(10)
O1A 0.021(3) 0.025(3) 0.025(3) 0.002(2) -0.011(2) -0.004(2)
O2A 0.022(3) 0.019(2) 0.020(2) -0.0051(19) -0.0066(19) -0.0037(19)
C1A 0.015(3) 0.021(3) 0.026(3) -0.009(3) -0.008(3) 0.005(3)
C2A 0.015(3) 0.023(3) 0.022(3) 0.000(3) -0.003(3) -0.005(3)
C3A 0.021(3) 0.011(3) 0.022(3) -0.004(2) -0.008(3) 0.003(2)
C4A 0.025(4) 0.035(4) 0.022(4) -0.001(3) -0.007(3) -0.003(3)
C5A 0.032(4) 0.018(3) 0.019(3) -0.004(3) -0.006(3) 0.000(3)
F51A 0.039(3) 0.032(2) 0.021(2) -0.0107(18) -0.0032(19) -0.002(2)
F52A 0.031(3) 0.030(2) 0.024(2) -0.0007(18) -0.0008(18) -0.0147(19)
F53A 0.033(3) 0.032(2) 0.030(2) 0.0049(19) -0.008(2) 0.005(2)
O3A 0.023(3) 0.024(2) 0.022(2) -0.007(2) -0.007(2) 0.003(2)
O4A 0.024(3) 0.025(3) 0.022(2) -0.006(2) -0.006(2) -0.002(2)
C6A 0.015(3) 0.018(3) 0.032(4) -0.009(3) -0.007(3) 0.003(3)
C7A 0.030(4) 0.024(4) 0.026(4) -0.010(3) -0.007(3) 0.002(3)
C8A 0.016(3) 0.023(3) 0.020(3) -0.007(3) -0.005(3) -0.002(3)
C9A 0.038(5) 0.016(3) 0.029(4) -0.007(3) -0.012(3) 0.005(3)
C10A 0.027(4) 0.027(4) 0.022(4) -0.004(3) -0.006(3) -0.001(3)
O1MA 0.048(4) 0.023(3) 0.028(3) -0.003(2) -0.018(3) 0.001(2)
O2MA 0.048(4) 0.045(4) 0.028(3) -0.002(3) 0.003(3) 0.028(3)
C3 0.053(6) 0.036(5) 0.045(5) -0.008(4) -0.011(4) 0.026(4)
Pb1B 0.01726(14) 0.02015(13) 0.02162(13) -0.00783(10) -0.00850(10) 0.00170(10)
O3B 0.021(3) 0.031(3) 0.033(3) -0.010(2) -0.008(2) -0.001(2)
O4B 0.019(3) 0.023(2) 0.024(2) -0.007(2) -0.006(2) -0.002(2)
C6B 0.022(4) 0.018(3) 0.040(4) -0.006(3) -0.010(3) -0.004(3)
C7B 0.020(4) 0.024(4) 0.031(4) -0.011(3) 0.001(3) 0.000(3)
C8B 0.024(4) 0.016(3) 0.027(4) -0.006(3) -0.007(3) 0.003(3)
C9B 0.023(4) 0.037(4) 0.044(5) -0.014(4) -0.006(3) -0.001(3)
C10B 0.029(4) 0.030(4) 0.028(4) -0.003(3) -0.003(3) -0.006(3)
O1B 0.030(3) 0.024(2) 0.023(2) -0.013(2) -0.014(2) 0.006(2)
O2B 0.024(3) 0.024(2) 0.030(3) -0.015(2) -0.014(2) 0.005(2)
C1B 0.024(4) 0.015(3) 0.023(3) -0.004(3) -0.006(3) 0.002(3)
C2B 0.027(4) 0.023(4) 0.027(4) -0.007(3) -0.010(3) 0.006(3)
C3B 0.025(4) 0.021(3) 0.026(4) -0.006(3) -0.012(3) 0.005(3)
C4B 0.034(4) 0.030(4) 0.029(4) -0.013(3) -0.012(3) 0.007(3)
C5B 0.031(4) 0.034(4) 0.028(4) -0.011(3) -0.017(3) 0.008(3)
O1MB 0.026(3) 0.020(2) 0.024(2) -0.001(2) -0.008(2) -0.007(2)
O2MB 0.025(3) 0.041(3) 0.020(2) 0.004(2) -0.007(2) -0.010(2)
C8 0.040(5) 0.047(5) 0.029(4) -0.011(4) -0.022(4) -0.003(4)
C9 0.018(4) 0.042(5) 0.034(4) -0.004(4) -0.007(3) -0.004(3)
C10 0.033(5) 0.044(5) 0.030(4) 0.004(4) -0.012(4) -0.016(4)
C11 0.042(5) 0.065(6) 0.032(5) 0.028(4) -0.017(4) -0.027(5)

loop_
_atom_type_symbol
_atom_type_description
_atom_type_scat_dispersion_real
_atom_type_scat_dispersion_imag
_atom_type_scat_source
C C 0.0033 0.0016 'International Tables Vol C Tables 4.2.6.8 and 6.1.1.4'
H H 0.0000 0.0000 'International Tables Vol C Tables 4.2.6.8 and 6.1.1.4'
F F 0.0171 0.0103 'International Tables Vol C Tables 4.2.6.8 and 6.1.1.4'
O O 0.0106 0.0060 'International Tables Vol C Tables 4.2.6.8 and 6.1.1.4'
Pb Pb -3.3944 10.1111 'International Tables Vol C Tables 4.2.6.8 and 6.1.1.4'

loop_
_geom_angle_atom_site_label_1
_geom_angle_atom_site_label_2
_geom_angle_atom_site_label_3
_geom_angle
_geom_angle_site_symmetry_1
_geom_angle_site_symmetry_3
_geom_angle_publ_flag
O1A Pb1A O4A 72.58(17) . . ?
O1A Pb1A O2A 73.55(15) . . ?
O4A Pb1A O2A 127.49(15) . . ?
O1A Pb1A O3A 81.01(16) . . ?
O4A Pb1A O3A 70.28(15) . . ?
O2A Pb1A O3A 65.74(15) . . ?
O1A Pb1A O1MA 79.51(16) . . ?
O4A Pb1A O1MA 77.53(16) . . ?
O2A Pb1A O1MA 132.66(17) . . ?
O3A Pb1A O1MA 146.11(15) . . ?
O1A Pb1A O2MA 78.8(2) . . ?
O4A Pb1A O2MA 134.86(17) . . ?
O2A Pb1A O2MA 73.65(16) . . ?
O3A Pb1A O2MA 138.28(17) . . ?
O1MA Pb1A O2MA 63.29(17) . . ?
C1A O1A Pb1A 132.6(4) . . ?
C3A O2A Pb1A 129.2(4) . . ?
O1A C1A C2A 128.3(6) . . ?
O1A C1A C4A 113.8(6) . . ?
C2A C1A C4A 117.9(6) . . ?
C3A C2A C1A 124.2(6) . . ?
O2A C3A C2A 128.7(6) . . ?
O2A C3A C5A 113.4(6) . . ?
C2A C3A C5A 117.8(6) . . ?
F44A C4A F46A 107.3(9) . . ?
F43A C4A F42A 105.4(9) . . ?
F43A C4A F41A 107.7(9) . . ?
F42A C4A F41A 108.0(8) . . ?
F44A C4A F45A 106.9(8) . . ?
F46A C4A F45A 105.2(9) . . ?
F44A C4A C1A 113.3(7) . . ?
F43A C4A C1A 114.3(7) . . ?
F46A C4A C1A 112.8(8) . . ?
F42A C4A C1A 109.7(8) . . ?
F41A C4A C1A 111.4(7) . . ?
F45A C4A C1A 110.8(7) . . ?
F51A C5A F52A 107.3(6) . . ?
F51A C5A F53A 107.3(6) . . ?
F52A C5A F53A 107.0(5) . . ?
F51A C5A C3A 110.7(5) . . ?
F52A C5A C3A 114.5(6) . . ?
F53A C5A C3A 109.7(6) . . ?
C6A O3A Pb1A 127.6(4) . . ?
C8A O4A Pb1A 128.2(4) . . ?
O3A C6A C7A 129.2(6) . . ?
O3A C6A C9A 114.8(6) . . ?
C7A C6A C9A 115.9(6) . . ?
C6A C7A C8A 122.8(7) . . ?
O4A C8A C7A 129.2(6) . . ?
O4A C8A C10A 113.9(6) . . ?
C7A C8A C10A 117.0(6) . . ?
F9A C9A F9B 107.2(7) . . ?
F9F C9A F9E 102.6(11) . . ?
F9A C9A F9C 105.3(8) . . ?
F9B C9A F9C 107.7(8) . . ?
F9F C9A F9D 108.3(12) . . ?
F9E C9A F9D 111.3(11) . . ?
F9F C9A C6A 114.0(10) . . ?
F9A C9A C6A 114.5(7) . . ?
F9B C9A C6A 112.3(6) . . ?
F9E C9A C6A 111.0(8) . . ?
F9C C9A C6A 109.5(7) . . ?
F9D C9A C6A 109.5(9) . . ?
F10B C10A F10A 109.4(9) . . ?
F10E C10A F10D 108.8(9) . . ?
F10B C10A F10C 106.6(8) . . ?
F10A C10A F10C 107.3(8) . . ?
F10E C10A F10F 107.9(9) . . ?
F10D C10A F10F 104.0(9) . . ?
F10E C10A C8A 111.8(8) . . ?
F10B C10A C8A 110.8(7) . . ?
F10A C10A C8A 113.1(7) . . ?
F10D C10A C8A 115.1(7) . . ?
F10C C10A C8A 109.4(7) . . ?
F10F C10A C8A 108.7(7) . . ?
C5 O1MA C6 121.1(10) . . ?
C1 O1MA C2 103.7(10) . . ?
C5 O1MA Pb1A 123.6(7) . . ?
C6 O1MA Pb1A 108.9(6) . . ?
C1 O1MA Pb1A 122.4(7) . . ?
C2 O1MA Pb1A 111.4(7) . . ?
C4 O2MA C3 109.5(13) . . ?
C3 O2MA C7 117.8(7) . . ?
C4 O2MA Pb1A 130.2(12) . . ?
C3 O2MA Pb1A 116.9(5) . . ?
C7 O2MA Pb1A 124.8(6) . . ?
C3 C2 O1MA 101.6(12) . . ?
O1MA C6 C3 106.1(10) . . ?
O2MA C3 C2 110.2(10) . . ?
O2MA C3 C6 107.0(8) . . ?
O1B Pb1B O4B 74.86(16) . . ?
O1B Pb1B O3B 82.74(17) . . ?
O4B Pb1B O3B 71.47(16) . . ?
O1B Pb1B O2B 73.64(15) . . ?
O4B Pb1B O2B 129.56(16) . . ?
O3B Pb1B O2B 66.33(16) . . ?
O1B Pb1B O1MB 76.39(16) . . ?
O4B Pb1B O1MB 71.56(15) . . ?
O3B Pb1B O1MB 141.10(16) . . ?
O2B Pb1B O1MB 134.74(15) . . ?
O1B Pb1B O2MB 76.29(17) . . ?
O4B Pb1B O2MB 130.51(15) . . ?
O3B Pb1B O2MB 141.89(16) . . ?
O2B Pb1B O2MB 77.31(16) . . ?
O1MB Pb1B O2MB 63.06(14) . . ?
C6B O3B Pb1B 128.6(5) . . ?
C8B O4B Pb1B 129.6(4) . . ?
O3B C6B C7B 129.7(7) . . ?
O3B C6B C9B 112.7(7) . . ?
C7B C6B C9B 117.5(7) . . ?
C6B C7B C8B 122.2(7) . . ?
O4B C8B C7B 128.9(7) . . ?
O4B C8B C10B 113.1(6) . . ?
C7B C8B C10B 118.1(6) . . ?
F9L C9B F9J 105.3(13) . . ?
F9H C9B F9G 115.4(12) . . ?
F9P C9B F9N 111.4(13) . . ?
F9P C9B F9O 104.2(16) . . ?
F9N C9B F9O 102.8(14) . . ?
F9L C9B F9M 111.1(13) . . ?
F9J C9B F9M 102.3(12) . . ?
F9H C9B F9I 103.1(11) . . ?
F9G C9B F9I 99.6(10) . . ?
F9L C9B C6B 117.5(10) . . ?
F9H C9B C6B 116.8(9) . . ?
F9P C9B C6B 115.1(11) . . ?
F9J C9B C6B 108.1(9) . . ?
F9G C9B C6B 109.8(8) . . ?
F9N C9B C6B 113.3(9) . . ?
F9O C9B C6B 108.8(11) . . ?
F9M C9B C6B 111.2(9) . . ?
F9I C9B C6B 110.4(8) . . ?
F10G C10B F10I 108.5(9) . . ?
F10M C10B F10J 106.5(10) . . ?
F10G C10B F10H 104.8(8) . . ?
F10I C10B F10H 109.3(9) . . ?
F10M C10B F10L 105.4(10) . . ?
F10J C10B F10L 105.1(9) . . ?
F10M C10B C8B 114.4(10) . . ?
F10G C10B C8B 114.5(8) . . ?
F10I C10B C8B 109.7(7) . . ?
F10J C10B C8B 112.9(8) . . ?
F10H C10B C8B 109.7(7) . . ?
F10L C10B C8B 111.8(7) . . ?
C1B O1B Pb1B 133.0(4) . . ?
C3B O2B Pb1B 127.7(4) . . ?
O1B C1B C2B 129.3(7) . . ?
O1B C1B C4B 114.1(6) . . ?
C2B C1B C4B 116.7(6) . . ?
C3B C2B C1B 123.0(7) . . ?
O2B C3B C2B 129.8(7) . . ?
O2B C3B C5B 113.9(6) . . ?
C2B C3B C5B 116.2(6) . . ?
F4M C4B F4L 107.4(9) . . ?
F4I C4B F4G 111.0(9) . . ?
F4I C4B F4H 105.8(9) . . ?
F4G C4B F4H 106.4(9) . . ?
F4M C4B F4J 107.3(8) . . ?
F4L C4B F4J 105.2(9) . . ?
F4I C4B C1B 114.9(8) . . ?
F4M C4B C1B 113.7(7) . . ?
F4L C4B C1B 110.6(8) . . ?
F4G C4B C1B 109.3(8) . . ?
F4H C4B C1B 109.0(8) . . ?
F4J C4B C1B 112.1(7) . . ?
F5I C5B F5G 108.4(9) . . ?
F5M C5B F5L 109.5(9) . . ?
F5M C5B F5J 107.8(9) . . ?
F5L C5B F5J 108.4(9) . . ?
F5I C5B F5H 107.6(8) . . ?
F5G C5B F5H 102.7(8) . . ?
F5M C5B C3B 111.9(8) . . ?
F5I C5B C3B 116.9(7) . . ?
F5G C5B C3B 113.3(7) . . ?
F5L C5B C3B 112.7(7) . . ?
F5J C5B C3B 106.3(7) . . ?
F5H C5B C3B 106.8(7) . . ?
C9 O1MB C8 112.3(6) . . ?
C9 O1MB Pb1B 109.0(4) . . ?
C8 O1MB Pb1B 120.7(4) . . ?
C10 O2MB C11 112.4(6) . . ?
C10 O2MB Pb1B 116.6(4) . . ?
C11 O2MB Pb1B 120.3(4) . . ?
O1MB C9 C10 112.5(6) . . ?
O2MB C10 C9 107.6(6) . . ?

loop_
_geom_bond_atom_site_label_1
_geom_bond_atom_site_label_2
_geom_bond_distance
_geom_bond_site_symmetry_2
_geom_bond_publ_flag
Pb1A O1A 2.369(5) . ?
Pb1A O4A 2.509(5) . ?
Pb1A O2A 2.509(4) . ?
Pb1A O3A 2.545(5) . ?
Pb1A O1MA 2.620(5) . ?
Pb1A O2MA 2.665(5) . ?
O1A C1A 1.255(8) . ?
O2A C3A 1.244(8) . ?
C1A C2A 1.399(9) . ?
C1A C4A 1.519(10) . ?
C2A C3A 1.387(9) . ?
C3A C5A 1.540(9) . ?
C4A F44A 1.300(12) . ?
C4A F43A 1.317(12) . ?
C4A F46A 1.317(14) . ?
C4A F42A 1.373(14) . ?
C4A F41A 1.376(14) . ?
C4A F45A 1.402(13) . ?
C5A F51A 1.325(8) . ?
C5A F52A 1.338(8) . ?
C5A F53A 1.343(8) . ?
O3A C6A 1.252(8) . ?
O4A C8A 1.257(8) . ?
C6A C7A 1.385(10) . ?
C6A C9A 1.536(9) . ?
C7A C8A 1.402(9) . ?
C8A C10A 1.548(9) . ?
C9A F9F 1.300(19) . ?
C9A F9A 1.329(11) . ?
C9A F9B 1.337(11) . ?
C9A F9E 1.347(17) . ?
C9A F9C 1.390(14) . ?
C9A F9D 1.407(19) . ?
C10A F10E 1.275(14) . ?
C10A F10B 1.303(13) . ?
C10A F10A 1.322(12) . ?
C10A F10D 1.339(14) . ?
C10A F10C 1.395(13) . ?
C10A F10F 1.398(14) . ?
O1MA C5 1.345(16) . ?
O1MA C6 1.379(15) . ?
O1MA C1 1.428(17) . ?
O1MA C2 1.583(19) . ?
O2MA C4 1.32(2) . ?
O2MA C3 1.436(10) . ?
O2MA C7 1.471(15) . ?
C2 C3 1.50(2) . ?
C6 C3 1.602(17) . ?
Pb1B O1B 2.348(5) . ?
Pb1B O4B 2.466(5) . ?
Pb1B O3B 2.476(5) . ?
Pb1B O2B 2.523(5) . ?
Pb1B O1MB 2.729(5) . ?
Pb1B O2MB 2.738(5) . ?
O3B C6B 1.257(9) . ?
O4B C8B 1.261(8) . ?
C6B C7B 1.378(11) . ?
C6B C9B 1.543(11) . ?
C7B C8B 1.395(10) . ?
C8B C10B 1.528(10) . ?
C9B F9L 1.243(17) . ?
C9B F9H 1.258(16) . ?
C9B F9P 1.27(2) . ?
C9B F9J 1.323(17) . ?
C9B F9G 1.367(15) . ?
C9B F9N 1.376(19) . ?
C9B F9O 1.39(2) . ?
C9B F9M 1.410(18) . ?
C9B F9I 1.463(16) . ?
C10B F10M 1.261(17) . ?
C10B F10G 1.309(12) . ?
C10B F10I 1.325(13) . ?
C10B F10J 1.394(18) . ?
C10B F10H 1.393(15) . ?
C10B F10L 1.408(17) . ?
O1B C1B 1.248(8) . ?
O2B C3B 1.240(8) . ?
C1B C2B 1.395(10) . ?
C1B C4B 1.536(10) . ?
C2B C3B 1.387(10) . ?
C3B C5B 1.550(10) . ?
C4B F4I 1.292(13) . ?
C4B F4M 1.309(12) . ?
C4B F4L 1.335(14) . ?
C4B F4G 1.350(14) . ?
C4B F4H 1.356(14) . ?
C4B F4J 1.380(13) . ?
C5B F5M 1.265(13) . ?
C5B F5I 1.291(12) . ?
C5B F5G 1.313(12) . ?
C5B F5L 1.346(14) . ?
C5B F5J 1.387(14) . ?
C5B F5H 1.425(13) . ?
O1MB C9 1.440(9) . ?
O1MB C8 1.442(9) . ?
O2MB C10 1.427(9) . ?
O2MB C11 1.429(9) . ?
C9 C10 1.500(11) . ?
